data_7006291
loop_
_publ_author_name
'Bertke, Jeffrey A.'
'Bunge, Scott D.'

_publ_section_title
;
 Stable analogs of the uranyl ion containing
 1,1,3,3-tetramethylguanidine.
;
_journal_issue 41
_journal_name_full 'Dalton transactions (Cambridge, England : 2003)'
_journal_page_first 4647
_journal_page_last 4649
_journal_paper_doi 10.1039/b712054k
_journal_year 2007
_chemical_formula_sum 'C38 H68 N6 O4 U'
_chemical_formula_weight 911.01
_chemical_name_common '(2) (UO2OC6H3-2,6-(C(CH3)3)2HTMG2)'
_chemical_name_systematic
;
?
;
_space_group_IT_number 15
_symmetry_cell_setting monoclinic
_symmetry_space_group_name_Hall '-C 2yc'
_symmetry_space_group_name_H-M 'C 1 2/c 1'
_atom_sites_solution_hydrogens geom
_atom_sites_solution_primary direct
_atom_sites_solution_secondary difmap
_audit_creation_method SHELXL-97
_cell_angle_alpha 90.00
_cell_angle_beta 115.825(2)
_cell_angle_gamma 90.00
_cell_formula_units_Z 8
_cell_length_a 35.584(4)
_cell_length_b 11.1983(13)
_cell_length_c 23.246(3)
_cell_measurement_reflns_used 6613
_cell_measurement_temperature 100(2)
_cell_measurement_theta_max 29.74
_cell_measurement_theta_min 2.51
_cell_volume 8338.0(17)
_computing_cell_refinement 'Bruker SMART'
_computing_data_collection 'Bruker SMART'
_computing_data_reduction 'Bruker SAINT'
_computing_molecular_graphics 'Bruker SHELXTL'
_computing_publication_material 'Bruker SHELXTL'
_computing_structure_refinement 'SHELXL-97 (Sheldrick, 1997)'
_computing_structure_solution 'SHELXS-97 (Sheldrick, 1990)'
_diffrn_ambient_temperature 100(2)
_diffrn_measured_fraction_theta_full 1.000
_diffrn_measured_fraction_theta_max 1.000
_diffrn_measurement_device_type 'CCD area detector'
_diffrn_measurement_method 'phi and omega scans'
_diffrn_radiation_monochromator graphite
_diffrn_radiation_source 'fine-focus sealed tube'
_diffrn_radiation_type MoK\a
_diffrn_radiation_wavelength 0.71073
_diffrn_reflns_av_R_equivalents 0.0359
_diffrn_reflns_av_sigmaI/netI 0.0286
_diffrn_reflns_limit_h_max 42
_diffrn_reflns_limit_h_min -42
_diffrn_reflns_limit_k_max 13
_diffrn_reflns_limit_k_min -13
_diffrn_reflns_limit_l_max 28
_diffrn_reflns_limit_l_min -27
_diffrn_reflns_number 34044
_diffrn_reflns_theta_full 25.50
_diffrn_reflns_theta_max 25.50
_diffrn_reflns_theta_min 1.27
_exptl_absorpt_coefficient_mu 3.936
_exptl_absorpt_correction_T_max 0.4919
_exptl_absorpt_correction_T_min 0.2436
_exptl_absorpt_correction_type multi-scan
_exptl_absorpt_process_details SADABS
_exptl_crystal_colour orange
_exptl_crystal_density_diffrn 1.451
_exptl_crystal_density_meas ?
_exptl_crystal_density_method .
_exptl_crystal_description block
_exptl_crystal_F_000 3696
_exptl_crystal_size_max 0.50
_exptl_crystal_size_mid 0.26
_exptl_crystal_size_min 0.21
_refine_diff_density_max 1.479
_refine_diff_density_min -0.630
_refine_diff_density_rms 0.093
_refine_ls_extinction_method none
_refine_ls_goodness_of_fit_ref 0.728
_refine_ls_hydrogen_treatment constr
_refine_ls_matrix_type full
_refine_ls_number_parameters 462
_refine_ls_number_reflns 7770
_refine_ls_number_restraints 0
_refine_ls_restrained_S_all 0.728
_refine_ls_R_factor_all 0.0333
_refine_ls_R_factor_gt 0.0234
_refine_ls_shift/su_max 0.005
_refine_ls_shift/su_mean 0.000
_refine_ls_structure_factor_coef Fsqd
_refine_ls_weighting_details 'calc w=1/[\s^2^(Fo^2^)+(0.1000P)^2^+0.6695P] where P=(Fo^2^+2Fc^2^)/3'
_refine_ls_weighting_scheme calc
_refine_ls_wR_factor_gt 0.0740
_refine_ls_wR_factor_ref 0.0906
_reflns_number_gt 6553
_reflns_number_total 7770
_reflns_threshold_expression >2sigma(I)
_cod_data_source_file b712054k.txt
_cod_data_source_block jab046_0m
_cod_depositor_comments
;
The following automatic conversions were performed:
'_symmetry_cell_setting' value 'Monoclinic' changed to 'monoclinic'
according to '/home/saulius/struct/CIF-dictionaries/cif_core.dic'
dictionary named 'cif_core.dic' version 2.4.1 from
2010-06-29.

'_exptl_absorpt_correction_type' value 'MULTI-SCAN' changed
to 'multi-scan' according to
'/home/saulius/struct/CIF-dictionaries/cif_core.dic' dictionary named
'cif_core.dic' version 2.4.1 from 2010-06-29.

Automatic conversion script
Id: cif_fix_enum 1527 2010-12-29 10:47:43Z saulius 
;
_cod_original_cell_volume 8337.8(16)
_cod_original_sg_symbol_H-M C2/c
_cod_database_code 7006291

loop_
_symmetry_equiv_pos_as_xyz
'x, y, z'
'-x, y, -z+1/2'
'x+1/2, y+1/2, z'
'-x+1/2, y+1/2, -z+1/2'
'-x, -y, -z'
'x, -y, z-1/2'
'-x+1/2, -y+1/2, -z'
'x+1/2, -y+1/2, z-1/2'

loop_
_atom_site_label
_atom_site_type_symbol
_atom_site_fract_x
_atom_site_fract_y
_atom_site_fract_z
_atom_site_U_iso_or_equiv
_atom_site_adp_type
_atom_site_occupancy
_atom_site_symmetry_multiplicity
_atom_site_calc_flag
_atom_site_refinement_flags
_atom_site_disorder_assembly
_atom_site_disorder_group
U1 U 0.619051(4) 0.566636(11) 0.871340(6) 0.01428(7) Uani 1 1 d . . .
O1 O 0.56764(8) 0.6242(2) 0.84172(12) 0.0196(6) Uani 1 1 d . . .
O2 O 0.67008(8) 0.5055(2) 0.89932(12) 0.0207(6) Uani 1 1 d . . .
O3 O 0.63584(8) 0.6969(2) 0.81217(12) 0.0167(5) Uani 1 1 d . . .
O4 O 0.60785(8) 0.4423(2) 0.93823(13) 0.0157(6) Uani 1 1 d . . .
N1 N 0.64595(10) 0.7332(3) 0.94894(15) 0.0206(7) Uani 1 1 d . . .
H1 H 0.6724 0.7209 0.9750 0.025 Uiso 1 1 calc R . .
N2 N 0.59711(11) 0.8424(3) 0.96909(17) 0.0268(8) Uani 1 1 d . . .
N3 N 0.65582(12) 0.9371(3) 0.97335(18) 0.0260(8) Uani 1 1 d . . .
N4 N 0.59504(10) 0.4406(2) 0.77528(16) 0.0175(7) Uani 1 1 d . . .
H4 H 0.5680 0.4401 0.7507 0.021 Uiso 1 1 calc R . .
N5 N 0.63930(10) 0.2788(3) 0.79263(15) 0.0213(7) Uani 1 1 d . . .
N6 N 0.62204(10) 0.3941(3) 0.70185(15) 0.0193(7) Uani 1 1 d . . .
C1 C 0.64677(12) 0.7808(3) 0.78164(18) 0.0178(8) Uani 1 1 d . . .
C2 C 0.61678(11) 0.8696(3) 0.74387(17) 0.0178(8) Uani 1 1 d . . .
C3 C 0.62964(13) 0.9572(4) 0.7133(2) 0.0228(9) Uani 1 1 d . . .
H3 H 0.6103 1.0174 0.6894 0.027 Uiso 1 1 calc R . .
C4 C 0.66924(14) 0.9593(4) 0.7164(2) 0.0258(9) Uani 1 1 d . . .
H4A H 0.6767 1.0188 0.6942 0.031 Uiso 1 1 calc R . .
C5 C 0.69792(12) 0.8738(4) 0.75239(19) 0.0224(9) Uani 1 1 d . . .
H5 H 0.7253 0.8762 0.7549 0.027 Uiso 1 1 calc R . .
C6 C 0.68806(12) 0.7845(3) 0.78489(17) 0.0171(8) Uani 1 1 d . . .
C7 C 0.57178(12) 0.8730(3) 0.73727(18) 0.0202(8) Uani 1 1 d . . .
C8 C 0.54882(12) 0.7567(4) 0.70645(19) 0.0232(8) Uani 1 1 d . . .
H8A H 0.5634 0.6887 0.7336 0.035 Uiso 1 1 calc R . .
H8B H 0.5483 0.7472 0.6642 0.035 Uiso 1 1 calc R . .
H8C H 0.5202 0.7601 0.7020 0.035 Uiso 1 1 calc R . .
C9 C 0.57238(13) 0.8935(4) 0.80330(19) 0.0224(8) Uani 1 1 d . . .
H9A H 0.5910 0.8352 0.8338 0.034 Uiso 1 1 calc R . .
H9B H 0.5441 0.8838 0.7998 0.034 Uiso 1 1 calc R . .
H9C H 0.5824 0.9744 0.8182 0.034 Uiso 1 1 calc R . .
C10 C 0.54591(13) 0.9759(4) 0.6938(2) 0.0258(9) Uani 1 1 d . . .
H10A H 0.5177 0.9747 0.6912 0.039 Uiso 1 1 calc R . .
H10B H 0.5444 0.9661 0.6510 0.039 Uiso 1 1 calc R . .
H10C H 0.5593 1.0524 0.7118 0.039 Uiso 1 1 calc R . .
C11 C 0.72209(11) 0.6932(3) 0.82443(18) 0.0187(8) Uani 1 1 d . . .
C12 C 0.73253(12) 0.7049(4) 0.89574(18) 0.0235(8) Uani 1 1 d . . .
H12A H 0.7071 0.6928 0.9016 0.035 Uiso 1 1 calc R . .
H12B H 0.7438 0.7847 0.9109 0.035 Uiso 1 1 calc R . .
H12C H 0.7533 0.6446 0.9202 0.035 Uiso 1 1 calc R . .
C13 C 0.70840(13) 0.5654(3) 0.8011(2) 0.0206(9) Uani 1 1 d . . .
H13A H 0.7042 0.5578 0.7567 0.031 Uiso 1 1 calc R . .
H13B H 0.6822 0.5475 0.8036 0.031 Uiso 1 1 calc R . .
H13C H 0.7300 0.5092 0.8280 0.031 Uiso 1 1 calc R . .
C14 C 0.76310(12) 0.7140(4) 0.8191(2) 0.0259(9) Uani 1 1 d . . .
H14A H 0.7838 0.6549 0.8453 0.039 Uiso 1 1 calc R . .
H14B H 0.7735 0.7945 0.8343 0.039 Uiso 1 1 calc R . .
H14C H 0.7582 0.7058 0.7744 0.039 Uiso 1 1 calc R . .
C15 C 0.60212(11) 0.3694(3) 0.97977(17) 0.0137(7) Uani 1 1 d . . .
C16 C 0.63651(11) 0.3376(3) 1.03967(17) 0.0148(7) Uani 1 1 d . . .
C17 C 0.62855(12) 0.2634(3) 1.08155(18) 0.0187(8) Uani 1 1 d . . .
H17 H 0.6510 0.2428 1.1213 0.022 Uiso 1 1 calc R . .
C18 C 0.58917(12) 0.2188(3) 1.06726(19) 0.0220(8) Uani 1 1 d . . .
H18 H 0.5846 0.1688 1.0967 0.026 Uiso 1 1 calc R . .
C19 C 0.55680(12) 0.2485(4) 1.00959(18) 0.0204(8) Uani 1 1 d . . .
H19 H 0.5299 0.2174 0.9998 0.024 Uiso 1 1 calc R . .
C20 C 0.56146(11) 0.3218(3) 0.96470(17) 0.0160(7) Uani 1 1 d . . .
C21 C 0.68139(11) 0.3815(3) 1.06003(18) 0.0188(8) Uani 1 1 d . . .
C22 C 0.71121(12) 0.3409(4) 1.12794(19) 0.0274(9) Uani 1 1 d . . .
H22A H 0.7005 0.3679 1.1581 0.041 Uiso 1 1 calc R . .
H22B H 0.7389 0.3753 1.1399 0.041 Uiso 1 1 calc R . .
H22C H 0.7132 0.2536 1.1291 0.041 Uiso 1 1 calc R . .
C23 C 0.69937(12) 0.3330(3) 1.01544(19) 0.0218(8) Uani 1 1 d . . .
H23A H 0.7017 0.2458 1.0193 0.033 Uiso 1 1 calc R . .
H23B H 0.7271 0.3675 1.0273 0.033 Uiso 1 1 calc R . .
H23C H 0.6808 0.3546 0.9712 0.033 Uiso 1 1 calc R . .
C24 C 0.68274(12) 0.5184(4) 1.0615(2) 0.0234(9) Uani 1 1 d . . .
H24A H 0.6639 0.5497 1.0193 0.035 Uiso 1 1 calc R . .
H24B H 0.7113 0.5455 1.0728 0.035 Uiso 1 1 calc R . .
H24C H 0.6738 0.5476 1.0934 0.035 Uiso 1 1 calc R . .
C25 C 0.52250(11) 0.3508(4) 0.90246(18) 0.0199(8) Uani 1 1 d . . .
C26 C 0.48327(13) 0.2842(4) 0.8971(2) 0.0281(9) Uani 1 1 d . . .
H26A H 0.4771 0.3072 0.9327 0.042 Uiso 1 1 calc R . .
H26B H 0.4882 0.1979 0.8985 0.042 Uiso 1 1 calc R . .
H26C H 0.4596 0.3050 0.8566 0.042 Uiso 1 1 calc R . .
C27 C 0.51300(12) 0.4842(4) 0.9009(2) 0.0284(9) Uani 1 1 d . . .
H27A H 0.4887 0.5035 0.8608 0.043 Uiso 1 1 calc R . .
H27B H 0.5372 0.5302 0.9036 0.043 Uiso 1 1 calc R . .
H27C H 0.5071 0.5045 0.9371 0.043 Uiso 1 1 calc R . .
C28 C 0.52843(12) 0.3145(4) 0.84336(19) 0.0275(9) Uani 1 1 d . . .
H28A H 0.5328 0.2281 0.8439 0.041 Uiso 1 1 calc R . .
H28B H 0.5528 0.3561 0.8437 0.041 Uiso 1 1 calc R . .
H28C H 0.5035 0.3363 0.8047 0.041 Uiso 1 1 calc R . .
C29 C 0.63328(12) 0.8341(3) 0.96362(17) 0.0217(8) Uani 1 1 d . . .
C30 C 0.57580(15) 0.7354(4) 0.9752(2) 0.0328(10) Uani 1 1 d . . .
H30A H 0.5534 0.7145 0.9334 0.049 Uiso 1 1 calc R . .
H30B H 0.5639 0.7506 1.0055 0.049 Uiso 1 1 calc R . .
H30C H 0.5958 0.6693 0.9909 0.049 Uiso 1 1 calc R . .
C31 C 0.57164(16) 0.9505(4) 0.9529(3) 0.0376(12) Uani 1 1 d . . .
H31A H 0.5840 1.0104 0.9356 0.056 Uiso 1 1 calc R . .
H31B H 0.5705 0.9822 0.9914 0.056 Uiso 1 1 calc R . .
H31C H 0.5433 0.9316 0.9209 0.056 Uiso 1 1 calc R . .
C32 C 0.66037(16) 1.0212(4) 1.0248(2) 0.0400(12) Uani 1 1 d . . .
H32A H 0.6466 0.9884 1.0497 0.060 Uiso 1 1 calc R . .
H32B H 0.6475 1.0978 1.0061 0.060 Uiso 1 1 calc R . .
H32C H 0.6901 1.0334 1.0528 0.060 Uiso 1 1 calc R . .
C33 C 0.68554(14) 0.9519(4) 0.9467(2) 0.0288(10) Uani 1 1 d . . .
H33A H 0.7121 0.9143 0.9750 0.043 Uiso 1 1 calc R . .
H33B H 0.6900 1.0372 0.9427 0.043 Uiso 1 1 calc R . .
H33C H 0.6746 0.9143 0.9045 0.043 Uiso 1 1 calc R . .
C34 C 0.61809(11) 0.3737(3) 0.75644(18) 0.0183(8) Uani 1 1 d . . .
C35 C 0.62486(14) 0.2233(4) 0.8361(2) 0.0286(9) Uani 1 1 d . . .
H35A H 0.6362 0.2670 0.8767 0.043 Uiso 1 1 calc R . .
H35B H 0.6344 0.1402 0.8438 0.043 Uiso 1 1 calc R . .
H35C H 0.5943 0.2254 0.8170 0.043 Uiso 1 1 calc R . .
C36 C 0.68284(13) 0.2532(4) 0.8071(2) 0.0293(9) Uani 1 1 d . . .
H36A H 0.6917 0.3050 0.7813 0.044 Uiso 1 1 calc R . .
H36B H 0.6855 0.1695 0.7972 0.044 Uiso 1 1 calc R . .
H36C H 0.7005 0.2680 0.8525 0.044 Uiso 1 1 calc R . .
C37 C 0.63030(13) 0.2989(4) 0.6665(2) 0.0265(9) Uani 1 1 d . . .
H37A H 0.6299 0.2219 0.6862 0.040 Uiso 1 1 calc R . .
H37B H 0.6578 0.3111 0.6673 0.040 Uiso 1 1 calc R . .
H37C H 0.6088 0.2995 0.6221 0.040 Uiso 1 1 calc R . .
C38 C 0.61067(12) 0.5091(3) 0.66965(19) 0.0219(8) Uani 1 1 d . . .
H38A H 0.5811 0.5082 0.6391 0.033 Uiso 1 1 calc R . .
H38B H 0.6277 0.5244 0.6468 0.033 Uiso 1 1 calc R . .
H38C H 0.6155 0.5722 0.7013 0.033 Uiso 1 1 calc R . .

loop_
_atom_site_aniso_label
_atom_site_aniso_U_11
_atom_site_aniso_U_22
_atom_site_aniso_U_33
_atom_site_aniso_U_23
_atom_site_aniso_U_13
_atom_site_aniso_U_12
U1 0.01498(10) 0.01344(10) 0.01682(10) 0.00075(5) 0.00917(7) -0.00090(5)
O1 0.0188(13) 0.0174(14) 0.0251(14) 0.0026(11) 0.0119(12) -0.0012(11)
O2 0.0191(13) 0.0236(15) 0.0219(14) 0.0032(11) 0.0112(11) -0.0013(11)
O3 0.0168(12) 0.0152(13) 0.0202(13) 0.0004(11) 0.0099(11) -0.0029(11)
O4 0.0152(13) 0.0175(14) 0.0149(13) 0.0025(10) 0.0071(11) -0.0001(9)
N1 0.0192(17) 0.0165(16) 0.0225(17) -0.0008(13) 0.0057(14) 0.0013(13)
N2 0.0272(18) 0.0244(18) 0.0303(19) -0.0035(15) 0.0138(16) 0.0006(15)
N3 0.034(2) 0.0172(18) 0.030(2) -0.0061(14) 0.0170(18) -0.0028(13)
N4 0.0105(15) 0.0201(17) 0.0201(17) -0.0021(12) 0.0048(13) -0.0037(12)
N5 0.0219(17) 0.0175(17) 0.0244(17) 0.0017(13) 0.0100(14) 0.0038(13)
N6 0.0174(16) 0.0182(16) 0.0243(18) -0.0013(14) 0.0110(14) -0.0008(13)
C1 0.023(2) 0.0156(19) 0.0181(19) -0.0036(15) 0.0120(16) -0.0045(15)
C2 0.0202(19) 0.0164(19) 0.0175(19) -0.0022(15) 0.0090(16) -0.0062(15)
C3 0.032(2) 0.0176(19) 0.022(2) -0.0021(16) 0.0146(18) -0.0040(17)
C4 0.036(2) 0.022(2) 0.029(2) 0.0004(17) 0.022(2) -0.0091(18)
C5 0.024(2) 0.024(2) 0.029(2) -0.0083(17) 0.0202(18) -0.0099(16)
C6 0.0226(19) 0.0142(19) 0.0166(18) -0.0049(15) 0.0107(16) -0.0044(15)
C7 0.025(2) 0.017(2) 0.0183(19) 0.0028(15) 0.0090(16) 0.0013(16)
C8 0.021(2) 0.026(2) 0.022(2) -0.0002(17) 0.0090(17) -0.0050(17)
C9 0.026(2) 0.0175(19) 0.028(2) 0.0021(17) 0.0163(18) 0.0026(17)
C10 0.025(2) 0.023(2) 0.029(2) 0.0051(18) 0.0106(18) 0.0031(18)
C11 0.0156(18) 0.0195(19) 0.024(2) -0.0020(16) 0.0113(16) -0.0043(15)
C12 0.0183(19) 0.030(2) 0.023(2) -0.0029(17) 0.0097(16) -0.0044(17)
C13 0.015(2) 0.023(2) 0.023(2) -0.0016(15) 0.0088(17) 0.0000(14)
C14 0.019(2) 0.032(2) 0.030(2) -0.0076(18) 0.0135(18) -0.0068(17)
C15 0.0157(18) 0.0127(18) 0.0150(18) -0.0001(14) 0.0088(15) 0.0005(14)
C16 0.0168(18) 0.0131(17) 0.0151(18) -0.0039(14) 0.0076(15) 0.0011(14)
C17 0.024(2) 0.0150(18) 0.0158(18) 0.0007(15) 0.0073(16) 0.0028(15)
C18 0.030(2) 0.019(2) 0.023(2) 0.0011(16) 0.0171(18) -0.0010(16)
C19 0.020(2) 0.0224(19) 0.022(2) 0.0020(16) 0.0123(16) -0.0025(16)
C20 0.0155(18) 0.0158(19) 0.0187(18) 0.0006(15) 0.0094(15) 0.0003(14)
C21 0.0169(18) 0.0168(19) 0.021(2) 0.0010(16) 0.0070(16) 0.0017(15)
C22 0.0182(19) 0.035(2) 0.021(2) 0.0019(18) 0.0020(16) 0.0003(17)
C23 0.0201(19) 0.023(2) 0.027(2) 0.0041(16) 0.0138(17) 0.0021(15)
C24 0.0177(19) 0.023(2) 0.027(2) -0.0035(17) 0.0072(17) -0.0067(16)
C25 0.0168(19) 0.027(2) 0.0170(19) 0.0004(16) 0.0079(16) -0.0027(16)
C26 0.023(2) 0.031(2) 0.030(2) 0.0022(18) 0.0110(18) -0.0078(17)
C27 0.020(2) 0.029(2) 0.037(2) 0.009(2) 0.0133(19) 0.0039(18)
C28 0.021(2) 0.041(3) 0.020(2) -0.0027(18) 0.0085(17) -0.0092(18)
C29 0.029(2) 0.022(2) 0.0130(18) 0.0001(15) 0.0082(16) 0.0004(17)
C30 0.038(3) 0.032(2) 0.040(3) -0.004(2) 0.027(2) -0.008(2)
C31 0.032(3) 0.039(3) 0.043(3) -0.001(2) 0.017(2) 0.014(2)
C32 0.044(3) 0.027(2) 0.048(3) -0.017(2) 0.019(2) -0.006(2)
C33 0.030(2) 0.022(2) 0.036(3) 0.0013(18) 0.016(2) -0.0050(17)
C34 0.0155(18) 0.0131(18) 0.024(2) -0.0032(15) 0.0067(16) -0.0030(14)
C35 0.040(3) 0.020(2) 0.027(2) 0.0026(17) 0.015(2) -0.0032(18)
C36 0.022(2) 0.023(2) 0.039(3) -0.0026(19) 0.0086(19) 0.0013(17)
C37 0.027(2) 0.026(2) 0.031(2) -0.0051(18) 0.0170(18) 0.0013(18)
C38 0.0202(19) 0.021(2) 0.026(2) 0.0014(17) 0.0116(17) -0.0009(16)

loop_
_atom_type_symbol
_atom_type_description
_atom_type_scat_dispersion_real
_atom_type_scat_dispersion_imag
_atom_type_scat_source
C C 0.0033 0.0016 'International Tables Vol C Tables 4.2.6.8 and 6.1.1.4'
H H 0.0000 0.0000 'International Tables Vol C Tables 4.2.6.8 and 6.1.1.4'
N N 0.0061 0.0033 'International Tables Vol C Tables 4.2.6.8 and 6.1.1.4'
O O 0.0106 0.0060 'International Tables Vol C Tables 4.2.6.8 and 6.1.1.4'
U U -9.6767 9.6646 'International Tables Vol C Tables 4.2.6.8 and 6.1.1.4'

loop_
_geom_angle_atom_site_label_1
_geom_angle_atom_site_label_2
_geom_angle_atom_site_label_3
_geom_angle
_geom_angle_site_symmetry_1
_geom_angle_site_symmetry_3
_geom_angle_publ_flag
O1 U1 O2 178.31(12) . . ?
O1 U1 O4 91.71(10) . . ?
O2 U1 O4 88.23(10) . . ?
O1 U1 O3 91.75(10) . . ?
O2 U1 O3 88.43(10) . . ?
O4 U1 O3 174.60(9) . . ?
O1 U1 N4 87.97(11) . . ?
O2 U1 N4 90.38(11) . . ?
O4 U1 N4 100.17(10) . . ?
O3 U1 N4 84.09(10) . . ?
O1 U1 N1 90.86(11) . . ?
O2 U1 N1 90.83(11) . . ?
O4 U1 N1 95.23(10) . . ?
O3 U1 N1 80.59(10) . . ?
N4 U1 N1 164.59(10) . . ?
C1 O3 U1 174.8(2) . . ?
C15 O4 U1 178.3(3) . . ?
C29 N1 U1 140.2(3) . . ?
C29 N1 H1 109.9 . . ?
U1 N1 H1 109.9 . . ?
C29 N2 C30 120.7(4) . . ?
C29 N2 C31 122.8(4) . . ?
C30 N2 C31 114.6(4) . . ?
C29 N3 C33 120.7(3) . . ?
C29 N3 C32 121.5(4) . . ?
C33 N3 C32 115.5(4) . . ?
C34 N4 U1 127.4(3) . . ?
C34 N4 H4 116.3 . . ?
U1 N4 H4 116.3 . . ?
C34 N5 C35 119.6(3) . . ?
C34 N5 C36 122.8(3) . . ?
C35 N5 C36 114.5(3) . . ?
C34 N6 C37 122.4(3) . . ?
C34 N6 C38 120.8(3) . . ?
C37 N6 C38 116.0(3) . . ?
O3 C1 C6 121.4(3) . . ?
O3 C1 C2 120.0(3) . . ?
C6 C1 C2 118.6(3) . . ?
C3 C2 C1 118.2(3) . . ?
C3 C2 C7 119.2(3) . . ?
C1 C2 C7 122.6(3) . . ?
C4 C3 C2 122.5(4) . . ?
C4 C3 H3 118.7 . . ?
C2 C3 H3 118.7 . . ?
C3 C4 C5 119.2(4) . . ?
C3 C4 H4A 120.4 . . ?
C5 C4 H4A 120.4 . . ?
C4 C5 C6 122.2(4) . . ?
C4 C5 H5 118.9 . . ?
C6 C5 H5 118.9 . . ?
C5 C6 C1 119.2(4) . . ?
C5 C6 C11 118.8(3) . . ?
C1 C6 C11 122.0(3) . . ?
C8 C7 C2 110.1(3) . . ?
C8 C7 C9 111.3(3) . . ?
C2 C7 C9 110.0(3) . . ?
C8 C7 C10 106.4(3) . . ?
C2 C7 C10 112.4(3) . . ?
C9 C7 C10 106.6(3) . . ?
C7 C8 H8A 109.5 . . ?
C7 C8 H8B 109.5 . . ?
H8A C8 H8B 109.5 . . ?
C7 C8 H8C 109.5 . . ?
H8A C8 H8C 109.5 . . ?
H8B C8 H8C 109.5 . . ?
C7 C9 H9A 109.5 . . ?
C7 C9 H9B 109.5 . . ?
H9A C9 H9B 109.5 . . ?
C7 C9 H9C 109.5 . . ?
H9A C9 H9C 109.5 . . ?
H9B C9 H9C 109.5 . . ?
C7 C10 H10A 109.5 . . ?
C7 C10 H10B 109.5 . . ?
H10A C10 H10B 109.5 . . ?
C7 C10 H10C 109.5 . . ?
H10A C10 H10C 109.5 . . ?
H10B C10 H10C 109.5 . . ?
C13 C11 C14 106.3(3) . . ?
C13 C11 C12 110.6(3) . . ?
C14 C11 C12 106.4(3) . . ?
C13 C11 C6 111.2(3) . . ?
C14 C11 C6 112.2(3) . . ?
C12 C11 C6 110.1(3) . . ?
C11 C12 H12A 109.5 . . ?
C11 C12 H12B 109.5 . . ?
H12A C12 H12B 109.5 . . ?
C11 C12 H12C 109.5 . . ?
H12A C12 H12C 109.5 . . ?
H12B C12 H12C 109.5 . . ?
C11 C13 H13A 109.5 . . ?
C11 C13 H13B 109.5 . . ?
H13A C13 H13B 109.5 . . ?
C11 C13 H13C 109.5 . . ?
H13A C13 H13C 109.5 . . ?
H13B C13 H13C 109.5 . . ?
C11 C14 H14A 109.5 . . ?
C11 C14 H14B 109.5 . . ?
H14A C14 H14B 109.5 . . ?
C11 C14 H14C 109.5 . . ?
H14A C14 H14C 109.5 . . ?
H14B C14 H14C 109.5 . . ?
O4 C15 C20 120.1(3) . . ?
O4 C15 C16 120.8(3) . . ?
C20 C15 C16 119.0(3) . . ?
C17 C16 C15 118.4(3) . . ?
C17 C16 C21 118.3(3) . . ?
C15 C16 C21 123.3(3) . . ?
C18 C17 C16 122.5(3) . . ?
C18 C17 H17 118.8 . . ?
C16 C17 H17 118.7 . . ?
C19 C18 C17 118.5(4) . . ?
C19 C18 H18 120.7 . . ?
C17 C18 H18 120.7 . . ?
C18 C19 C20 123.4(4) . . ?
C18 C19 H19 118.3 . . ?
C20 C19 H19 118.3 . . ?
C19 C20 C15 118.2(3) . . ?
C19 C20 C25 118.4(3) . . ?
C15 C20 C25 123.4(3) . . ?
C24 C21 C23 110.6(3) . . ?
C24 C21 C16 110.2(3) . . ?
C23 C21 C16 111.2(3) . . ?
C24 C21 C22 105.8(3) . . ?
C23 C21 C22 106.5(3) . . ?
C16 C21 C22 112.4(3) . . ?
C21 C22 H22A 109.5 . . ?
C21 C22 H22B 109.5 . . ?
H22A C22 H22B 109.5 . . ?
C21 C22 H22C 109.5 . . ?
H22A C22 H22C 109.5 . . ?
H22B C22 H22C 109.5 . . ?
C21 C23 H23A 109.5 . . ?
C21 C23 H23B 109.5 . . ?
H23A C23 H23B 109.5 . . ?
C21 C23 H23C 109.5 . . ?
H23A C23 H23C 109.5 . . ?
H23B C23 H23C 109.5 . . ?
C21 C24 H24A 109.5 . . ?
C21 C24 H24B 109.5 . . ?
H24A C24 H24B 109.5 . . ?
C21 C24 H24C 109.5 . . ?
H24A C24 H24C 109.5 . . ?
H24B C24 H24C 109.5 . . ?
C27 C25 C28 110.6(3) . . ?
C27 C25 C26 106.8(3) . . ?
C28 C25 C26 105.9(3) . . ?
C27 C25 C20 109.2(3) . . ?
C28 C25 C20 111.5(3) . . ?
C26 C25 C20 112.8(3) . . ?
C25 C26 H26A 109.5 . . ?
C25 C26 H26B 109.5 . . ?
H26A C26 H26B 109.5 . . ?
C25 C26 H26C 109.5 . . ?
H26A C26 H26C 109.5 . . ?
H26B C26 H26C 109.5 . . ?
C25 C27 H27A 109.5 . . ?
C25 C27 H27B 109.5 . . ?
H27A C27 H27B 109.5 . . ?
C25 C27 H27C 109.5 . . ?
H27A C27 H27C 109.5 . . ?
H27B C27 H27C 109.5 . . ?
C25 C28 H28A 109.5 . . ?
C25 C28 H28B 109.5 . . ?
H28A C28 H28B 109.5 . . ?
C25 C28 H28C 109.5 . . ?
H28A C28 H28C 109.5 . . ?
H28B C28 H28C 109.5 . . ?
N1 C29 N2 122.1(4) . . ?
N1 C29 N3 121.7(4) . . ?
N2 C29 N3 116.2(4) . . ?
N2 C30 H30A 109.5 . . ?
N2 C30 H30B 109.5 . . ?
H30A C30 H30B 109.5 . . ?
N2 C30 H30C 109.5 . . ?
H30A C30 H30C 109.5 . . ?
H30B C30 H30C 109.5 . . ?
N2 C31 H31A 109.5 . . ?
N2 C31 H31B 109.5 . . ?
H31A C31 H31B 109.5 . . ?
N2 C31 H31C 109.5 . . ?
H31A C31 H31C 109.5 . . ?
H31B C31 H31C 109.5 . . ?
N3 C32 H32A 109.5 . . ?
N3 C32 H32B 109.5 . . ?
H32A C32 H32B 109.5 . . ?
N3 C32 H32C 109.5 . . ?
H32A C32 H32C 109.5 . . ?
H32B C32 H32C 109.5 . . ?
N3 C33 H33A 109.5 . . ?
N3 C33 H33B 109.5 . . ?
H33A C33 H33B 109.5 . . ?
N3 C33 H33C 109.5 . . ?
H33A C33 H33C 109.5 . . ?
H33B C33 H33C 109.5 . . ?
N4 C34 N6 123.2(3) . . ?
N4 C34 N5 119.7(4) . . ?
N6 C34 N5 117.0(3) . . ?
N5 C35 H35A 109.5 . . ?
N5 C35 H35B 109.5 . . ?
H35A C35 H35B 109.5 . . ?
N5 C35 H35C 109.5 . . ?
H35A C35 H35C 109.5 . . ?
H35B C35 H35C 109.5 . . ?
N5 C36 H36A 109.5 . . ?
N5 C36 H36B 109.5 . . ?
H36A C36 H36B 109.5 . . ?
N5 C36 H36C 109.5 . . ?
H36A C36 H36C 109.5 . . ?
H36B C36 H36C 109.5 . . ?
N6 C37 H37A 109.5 . . ?
N6 C37 H37B 109.5 . . ?
H37A C37 H37B 109.5 . . ?
N6 C37 H37C 109.5 . . ?
H37A C37 H37C 109.5 . . ?
H37B C37 H37C 109.5 . . ?
N6 C38 H38A 109.5 . . ?
N6 C38 H38B 109.5 . . ?
H38A C38 H38B 109.5 . . ?
N6 C38 H38C 109.5 . . ?
H38A C38 H38C 109.5 . . ?
H38B C38 H38C 109.5 . . ?

loop_
_geom_bond_atom_site_label_1
_geom_bond_atom_site_label_2
_geom_bond_distance
_geom_bond_site_symmetry_2
_geom_bond_publ_flag
U1 O1 1.772(3) . ?
U1 O2 1.778(3) . ?
U1 O4 2.248(2) . ?
U1 O3 2.256(2) . ?
U1 N4 2.459(3) . ?
U1 N1 2.478(3) . ?
O3 C1 1.334(4) . ?
O4 C15 1.347(4) . ?
N1 C29 1.316(5) . ?
N1 H1 0.8800 . ?
N2 C29 1.351(5) . ?
N2 C30 1.457(5) . ?
N2 C31 1.460(5) . ?
N3 C29 1.366(5) . ?
N3 C33 1.449(6) . ?
N3 C32 1.475(5) . ?
N4 C34 1.319(5) . ?
N4 H4 0.8800 . ?
N5 C34 1.361(5) . ?
N5 C35 1.457(5) . ?
N5 C36 1.464(5) . ?
N6 C34 1.356(5) . ?
N6 C37 1.452(5) . ?
N6 C38 1.456(5) . ?
C1 C6 1.439(5) . ?
C1 C2 1.443(5) . ?
C2 C3 1.400(5) . ?
C2 C7 1.541(5) . ?
C3 C4 1.379(6) . ?
C3 H3 0.9500 . ?
C4 C5 1.384(6) . ?
C4 H4A 0.9500 . ?
C5 C6 1.387(5) . ?
C5 H5 0.9500 . ?
C6 C11 1.546(5) . ?
C7 C8 1.539(5) . ?
C7 C9 1.543(5) . ?
C7 C10 1.544(5) . ?
C8 H8A 0.9800 . ?
C8 H8B 0.9800 . ?
C8 H8C 0.9800 . ?
C9 H9A 0.9800 . ?
C9 H9B 0.9800 . ?
C9 H9C 0.9800 . ?
C10 H10A 0.9800 . ?
C10 H10B 0.9800 . ?
C10 H10C 0.9800 . ?
C11 C13 1.533(5) . ?
C11 C14 1.535(5) . ?
C11 C12 1.538(5) . ?
C12 H12A 0.9800 . ?
C12 H12B 0.9800 . ?
C12 H12C 0.9800 . ?
C13 H13A 0.9800 . ?
C13 H13B 0.9800 . ?
C13 H13C 0.9800 . ?
C14 H14A 0.9800 . ?
C14 H14B 0.9800 . ?
C14 H14C 0.9800 . ?
C15 C20 1.435(5) . ?
C15 C16 1.442(5) . ?
C16 C17 1.399(5) . ?
C16 C21 1.536(5) . ?
C17 C18 1.385(5) . ?
C17 H17 0.9500 . ?
C18 C19 1.374(5) . ?
C18 H18 0.9500 . ?
C19 C20 1.393(5) . ?
C19 H19 0.9500 . ?
C20 C25 1.541(5) . ?
C21 C24 1.534(6) . ?
C21 C23 1.535(5) . ?
C21 C22 1.538(5) . ?
C22 H22A 0.9800 . ?
C22 H22B 0.9800 . ?
C22 H22C 0.9800 . ?
C23 H23A 0.9800 . ?
C23 H23B 0.9800 . ?
C23 H23C 0.9800 . ?
C24 H24A 0.9800 . ?
C24 H24B 0.9800 . ?
C24 H24C 0.9800 . ?
C25 C27 1.529(6) . ?
C25 C28 1.533(5) . ?
C25 C26 1.539(5) . ?
C26 H26A 0.9800 . ?
C26 H26B 0.9800 . ?
C26 H26C 0.9800 . ?
C27 H27A 0.9800 . ?
C27 H27B 0.9800 . ?
C27 H27C 0.9800 . ?
C28 H28A 0.9800 . ?
C28 H28B 0.9800 . ?
C28 H28C 0.9800 . ?
C30 H30A 0.9800 . ?
C30 H30B 0.9800 . ?
C30 H30C 0.9800 . ?
C31 H31A 0.9800 . ?
C31 H31B 0.9800 . ?
C31 H31C 0.9800 . ?
C32 H32A 0.9800 . ?
C32 H32B 0.9800 . ?
C32 H32C 0.9800 . ?
C33 H33A 0.9800 . ?
C33 H33B 0.9800 . ?
C33 H33C 0.9800 . ?
C35 H35A 0.9800 . ?
C35 H35B 0.9800 . ?
C35 H35C 0.9800 . ?
C36 H36A 0.9800 . ?
C36 H36B 0.9800 . ?
C36 H36C 0.9800 . ?
C37 H37A 0.9800 . ?
C37 H37B 0.9800 . ?
C37 H37C 0.9800 . ?
C38 H38A 0.9800 . ?
C38 H38B 0.9800 . ?
C38 H38C 0.9800 . ?
